data_1549329
loop_
_publ_author_name
'Ortega, Gabriela'
'Hern\'andez, Jes\'us'
'Gonz\'alez, Teresa'
'Dorta, Romano'
'Brice\~no, Alexander'

_publ_section_title
;
 1,2,4,5-Benzenetetracarboxylic acid: a versatile hydrogen bonding
 template for controlling the regioselective topochemical synthesis of
 head-to-tail photodimers from stilbazole derivatives.
;
_journal_issue 5
_journal_name_full
'Photochemical &amp; photobiological sciences : Official journal of the European Photochemistry Association and the European Society for Photobiology'
_journal_page_first 670
_journal_page_last 680
_journal_paper_doi 10.1039/c7pp00448f
_journal_volume 17
_journal_year 2018
_chemical_compound_source Synthesis
_chemical_formula_moiety 'C28 H20 N4'
_chemical_formula_sum 'C28 H20 N4'
_chemical_formula_weight 412.48
_space_group_IT_number 14
_space_group_name_Hall '-P 2ybc'
_space_group_name_H-M_alt 'P 1 21/c 1'
_symmetry_cell_setting monoclinic
_symmetry_space_group_name_Hall '-P 2ybc'
_symmetry_space_group_name_H-M 'P 1 21/c 1'
_atom_sites_solution_hydrogens geom
_atom_sites_solution_primary direct
_atom_sites_solution_secondary difmap
_audit_creation_date '12 January 2016'
_audit_creation_method SHELXL-97
_audit_update_record
;
2018-04-17 deposited with the CCDC.
2018-04-17 downloaded from the CCDC.
;
_cell_angle_alpha 90.00
_cell_angle_beta 107.94(3)
_cell_angle_gamma 90.00
_cell_formula_units_Z 2
_cell_length_a 8.1413(16)
_cell_length_b 11.929(2)
_cell_length_c 11.410(2)
_cell_measurement_reflns_used 3217
_cell_measurement_temperature 295(2)
_cell_measurement_theta_max 27.2838
_cell_measurement_theta_min 2.5767
_cell_volume 1054.2(4)
_computing_cell_refinement 'CrystalClear (Rigaku/MSC Inc., 2005)'
_computing_data_collection 'CrystalClear (Rigaku/MSC Inc., 2005)'
_computing_data_reduction 'CrystalClear (Rigaku/MSC Inc., 2005)'
_computing_molecular_graphics
;
SHELXLTL-NT V5.1 (Bruker AXS, 1998) and DIAMOND 
(Brandenburg, 1998)
;
_computing_publication_material
; 
SHELXLTL-NT V5.1 (Bruker AXS, 1998) and PLATON (Spek, 2003).
;
_computing_structure_refinement 'SHELXLTL-NT V5.1 (Bruker AXS, 1998)'
_computing_structure_solution 'SHELXLTL-NT V5.1 (Bruker AXS, 1998)'
_diffrn_ambient_temperature 295(2)
_diffrn_measured_fraction_theta_full 0.996
_diffrn_measured_fraction_theta_max 0.851
_diffrn_measurement_device 'Mercury (2x2 bin mode)'
_diffrn_measurement_device_type 'Rigaku AFC7S Mercury'
_diffrn_measurement_method '\w '
_diffrn_radiation_detector CCD
_diffrn_radiation_monochromator graphite
_diffrn_radiation_source 'Normal-focus sealed tube'
_diffrn_radiation_type MoK\a
_diffrn_radiation_wavelength 0.71073
_diffrn_reflns_av_R_equivalents 0.1376
_diffrn_reflns_av_sigmaI/netI 0.1489
_diffrn_reflns_limit_h_max 9
_diffrn_reflns_limit_h_min -9
_diffrn_reflns_limit_k_max 15
_diffrn_reflns_limit_k_min -15
_diffrn_reflns_limit_l_max 14
_diffrn_reflns_limit_l_min -13
_diffrn_reflns_number 11710
_diffrn_reflns_theta_full 25.00
_diffrn_reflns_theta_max 28.10
_diffrn_reflns_theta_min 2.54
_diffrn_standards_decay_% 0
_diffrn_standards_interval_count 0
_diffrn_standards_interval_time 0
_diffrn_standards_number 0
_exptl_absorpt_coefficient_mu 0.078
_exptl_absorpt_correction_T_max 0.979
_exptl_absorpt_correction_T_min 0.974
_exptl_absorpt_correction_type multi-scan
_exptl_absorpt_process_details 'Jacobson, R. (1998) Private communication'
_exptl_crystal_colour Colorless
_exptl_crystal_density_diffrn 1.299
_exptl_crystal_density_method 'not measured'
_exptl_crystal_description Prism
_exptl_crystal_F_000 432
_exptl_crystal_size_max 0.36
_exptl_crystal_size_mid 0.34
_exptl_crystal_size_min 0.30
_refine_diff_density_max 0.195
_refine_diff_density_min -0.199
_refine_diff_density_rms 0.049
_refine_ls_extinction_method none
_refine_ls_goodness_of_fit_ref 1.141
_refine_ls_hydrogen_treatment constr
_refine_ls_matrix_type full
_refine_ls_number_parameters 145
_refine_ls_number_reflns 2178
_refine_ls_number_restraints 0
_refine_ls_restrained_S_all 1.141
_refine_ls_R_factor_all 0.2381
_refine_ls_R_factor_gt 0.0984
_refine_ls_shift/su_max 0.000
_refine_ls_shift/su_mean 0.000
_refine_ls_structure_factor_coef Fsqd
_refine_ls_weighting_details 'calc w=1/[\s^2^(Fo^2^)+(0.0427P)^2^+0.9134P] where P=(Fo^2^+2Fc^2^)/3'
_refine_ls_weighting_scheme calc
_refine_ls_wR_factor_gt 0.1752
_refine_ls_wR_factor_ref 0.2226
_reflns_number_gt 889
_reflns_number_total 2178
_reflns_threshold_expression >2sigma(I)
_cod_data_source_file c7pp00448f2.cif
_cod_data_source_block p21c_CCDC2
_cod_depositor_comments
;
The following automatic conversions were performed:

'_symmetry_cell_setting' value 'Monoclinic' changed to 'monoclinic'
according to
/home/data/users/saulius/crontab/automatic-downloads/rss-feeds/RSC/lib/dictionaries/cif_core.dic
dictionary named 'cif_core.dic' version 2.4.2 from 2011-04-26.

'_exptl_absorpt_correction_type' value 'Multi Scan' changed to
'multi-scan' according to
/home/data/users/saulius/crontab/automatic-downloads/rss-feeds/RSC/lib/dictionaries/cif_core.dic
dictionary named 'cif_core.dic' version 2.4.2 from 2011-04-26.

Automatic conversion script
Id: cif_fix_values 4973 2017-02-22 13:04:09Z antanas 

 Adding full bibliography for 1549321--1549331.cif.
;
_cod_original_sg_symbol_H-M P21/c
_cod_database_code 1549329

loop_
_symmetry_equiv_pos_as_xyz
'x, y, z'
'-x, y+1/2, -z+1/2'
'-x, -y, -z'
'x, -y-1/2, z-1/2'

loop_
_atom_site_label
_atom_site_type_symbol
_atom_site_fract_x
_atom_site_fract_y
_atom_site_fract_z
_atom_site_U_iso_or_equiv
_atom_site_adp_type
_atom_site_occupancy
_atom_site_symmetry_multiplicity
_atom_site_calc_flag
_atom_site_refinement_flags
C9 C 0.4553(6) 0.0154(4) 0.3993(4) 0.0451(13) Uani 1 1 d .
H9A H 0.4494 0.0923 0.3681 0.054 Uiso 1 1 calc R
C11 C 0.3399(7) -0.1737(4) 0.3008(4) 0.0533(14) Uani 1 1 d .
H11A H 0.3222 -0.1977 0.3735 0.064 Uiso 1 1 calc R
C8 C 0.3637(6) 0.0067(4) 0.4995(4) 0.0485(13) Uani 1 1 d .
H8A H 0.2926 -0.0612 0.4869 0.058 Uiso 1 1 calc R
C7 C 0.2625(6) 0.1058(4) 0.5228(4) 0.0459(13) Uani 1 1 d .
C5 C 0.2608(7) 0.2109(5) 0.4724(4) 0.0589(15) Uani 1 1 d .
H5A H 0.3183 0.2228 0.4146 0.071 Uiso 1 1 calc R
C2 C 0.0939(6) 0.2837(4) 0.5946(4) 0.0514(14) Uani 1 1 d .
C4 C 0.0919(7) 0.1782(5) 0.6446(4) 0.0564(14) Uani 1 1 d .
H4A H 0.0351 0.1667 0.7029 0.068 Uiso 1 1 calc R
N2 N 0.3290(6) -0.2171(4) 0.0934(4) 0.0686(14) Uani 1 1 d .
C1 C 0.0101(8) 0.3765(5) 0.6365(5) 0.0636(16) Uani 1 1 d .
C6 C 0.1733(7) 0.0914(4) 0.6082(4) 0.0560(14) Uani 1 1 d .
H6A H 0.1692 0.0206 0.6412 0.067 Uiso 1 1 calc R
C3 C 0.1745(7) 0.2992(5) 0.5067(4) 0.0602(15) Uani 1 1 d .
H3A H 0.1714 0.3691 0.4699 0.072 Uiso 1 1 calc R
N1 N -0.0517(7) 0.4497(5) 0.6715(5) 0.0862(17) Uani 1 1 d .
C12 C 0.4269(7) -0.0382(5) 0.1824(4) 0.0637(16) Uani 1 1 d .
H12A H 0.4701 0.0322 0.1726 0.076 Uiso 1 1 calc R
C13 C 0.3047(7) -0.2445(5) 0.2006(5) 0.0594(15) Uani 1 1 d .
H13A H 0.2615 -0.3154 0.2079 0.071 Uiso 1 1 calc R
C14 C 0.3874(8) -0.1147(5) 0.0871(5) 0.0695(18) Uani 1 1 d .
H14A H 0.4032 -0.0926 0.0131 0.083 Uiso 1 1 calc R
C10 C 0.4012(6) -0.0675(4) 0.2930(4) 0.0490(13) Uani 1 1 d .

loop_
_atom_site_aniso_label
_atom_site_aniso_U_11
_atom_site_aniso_U_22
_atom_site_aniso_U_33
_atom_site_aniso_U_23
_atom_site_aniso_U_13
_atom_site_aniso_U_12
C9 0.055(3) 0.038(3) 0.047(3) 0.004(2) 0.021(2) 0.004(2)
C11 0.066(4) 0.052(4) 0.048(3) -0.002(3) 0.027(3) 0.007(3)
C8 0.054(3) 0.047(3) 0.051(3) -0.002(2) 0.026(2) 0.002(3)
C7 0.050(3) 0.042(3) 0.047(3) -0.005(2) 0.016(2) 0.003(3)
C5 0.072(4) 0.059(4) 0.055(3) 0.001(3) 0.035(3) 0.009(3)
C2 0.050(3) 0.052(4) 0.053(3) -0.006(3) 0.018(2) 0.014(3)
C4 0.062(4) 0.055(4) 0.061(3) 0.000(3) 0.032(3) 0.008(3)
N2 0.082(4) 0.075(4) 0.052(3) -0.017(2) 0.025(2) 0.000(3)
C1 0.066(4) 0.061(4) 0.066(4) 0.001(3) 0.023(3) 0.016(3)
C6 0.068(4) 0.044(3) 0.063(3) 0.005(3) 0.031(3) 0.006(3)
C3 0.072(4) 0.051(4) 0.062(3) 0.007(3) 0.029(3) 0.016(3)
N1 0.107(4) 0.071(4) 0.094(4) -0.003(3) 0.049(3) 0.031(3)
C12 0.084(4) 0.059(4) 0.051(3) 0.002(3) 0.026(3) -0.002(3)
C13 0.066(4) 0.050(3) 0.067(3) -0.008(3) 0.029(3) -0.002(3)
C14 0.093(5) 0.074(5) 0.047(3) -0.009(3) 0.030(3) -0.005(4)
C10 0.052(3) 0.046(3) 0.048(3) -0.004(2) 0.015(2) 0.009(3)

loop_
_atom_type_symbol
_atom_type_description
_atom_type_scat_dispersion_real
_atom_type_scat_dispersion_imag
_atom_type_scat_source
C C 0.0033 0.0016 'International Tables Vol C Tables 4.2.6.8 and 6.1.1.4'
H H 0.0000 0.0000 'International Tables Vol C Tables 4.2.6.8 and 6.1.1.4'
N N 0.0061 0.0033 'International Tables Vol C Tables 4.2.6.8 and 6.1.1.4'

loop_
_geom_angle_atom_site_label_1
_geom_angle_atom_site_label_2
_geom_angle_atom_site_label_3
_geom_angle
_geom_angle_site_symmetry_1
_geom_angle_site_symmetry_3
C10 C9 C8 117.3(4) . .
C10 C9 C8 116.6(4) . 3_656
C8 C9 C8 90.1(3) . 3_656
C10 C9 H9A 110.5 . .
C8 C9 H9A 110.5 . .
C8 C9 H9A 110.5 3_656 .
C10 C11 C13 119.8(5) . .
C10 C11 H11A 120.1 . .
C13 C11 H11A 120.1 . .
C7 C8 C9 119.4(4) . .
C7 C8 C9 115.8(4) . 3_656
C9 C8 C9 89.9(3) . 3_656
C7 C8 H8A 110.1 . .
C9 C8 H8A 110.1 . .
C9 C8 H8A 110.1 3_656 .
C5 C7 C6 117.6(5) . .
C5 C7 C8 125.1(4) . .
C6 C7 C8 117.1(4) . .
C7 C5 C3 120.9(5) . .
C7 C5 H5A 119.5 . .
C3 C5 H5A 119.5 . .
C3 C2 C4 119.6(5) . .
C3 C2 C1 121.1(5) . .
C4 C2 C1 119.3(5) . .
C6 C4 C2 119.8(5) . .
C6 C4 H4A 120.1 . .
C2 C4 H4A 120.1 . .
C14 N2 C13 115.6(5) . .
N1 C1 C2 178.3(7) . .
C4 C6 C7 121.8(5) . .
C4 C6 H6A 119.1 . .
C7 C6 H6A 119.1 . .
C2 C3 C5 120.1(5) . .
C2 C3 H3A 119.9 . .
C5 C3 H3A 119.9 . .
C14 C12 C10 119.1(5) . .
C14 C12 H12A 120.4 . .
C10 C12 H12A 120.4 . .
N2 C13 C11 123.9(5) . .
N2 C13 H13A 118.1 . .
C11 C13 H13A 118.1 . .
N2 C14 C12 124.7(5) . .
N2 C14 H14A 117.7 . .
C12 C14 H14A 117.7 . .
C11 C10 C12 116.9(4) . .
C11 C10 C9 124.7(4) . .
C12 C10 C9 118.3(5) . .

loop_
_geom_bond_atom_site_label_1
_geom_bond_atom_site_label_2
_geom_bond_distance
_geom_bond_site_symmetry_2
C9 C10 1.521(6) .
C9 C8 1.549(6) .
C9 C8 1.590(6) 3_656
C9 H9A 0.9800 .
C11 C10 1.374(7) .
C11 C13 1.379(6) .
C11 H11A 0.9300 .
C8 C7 1.511(6) .
C8 C9 1.590(6) 3_656
C8 H8A 0.9800 .
C7 C5 1.377(6) .
C7 C6 1.394(6) .
C5 C3 1.388(7) .
C5 H5A 0.9300 .
C2 C3 1.370(7) .
C2 C4 1.383(7) .
C2 C1 1.457(7) .
C4 C6 1.361(6) .
C4 H4A 0.9300 .
N2 C14 1.321(7) .
N2 C13 1.338(6) .
C1 N1 1.140(6) .
C6 H6A 0.9300 .
C3 H3A 0.9300 .
C12 C14 1.380(7) .
C12 C10 1.386(6) .
C12 H12A 0.9300 .
C13 H13A 0.9300 .
C14 H14A 0.9300 .
